data_2226236
loop_
_publ_author_name
'Yao, Ji-Yuan'

_publ_section_title
;
 4-Methylmorpholinium bromide
;
_journal_coeditor_code NG2770
_journal_issue 6
_journal_name_full 'Acta Crystallographica Section E'
_journal_page_first o1375
_journal_paper_doi 10.1107/S1600536810017447
_journal_volume 66
_journal_year 2010
_chemical_formula_iupac 'C5 H12 N O +, Br -'
_chemical_formula_moiety 'C5 H12 N O +, Br -'
_chemical_formula_sum 'C5 H12 Br N O'
_chemical_formula_weight 182.07
_chemical_name_systematic
;
4-Methylmorpholinium bromide
;
_space_group_IT_number 11
_symmetry_cell_setting monoclinic
_symmetry_space_group_name_Hall '-P 2yb'
_symmetry_space_group_name_H-M 'P 1 21/m 1'
_atom_sites_solution_hydrogens geom
_atom_sites_solution_primary direct
_atom_sites_solution_secondary difmap
_audit_creation_method SHELXL-97
_cell_angle_alpha 90.00
_cell_angle_beta 92.72(3)
_cell_angle_gamma 90.00
_cell_formula_units_Z 2
_cell_length_a 7.3282(15)
_cell_length_b 7.4170(15)
_cell_length_c 7.3928(15)
_cell_measurement_reflns_used 0
_cell_measurement_temperature 293(2)
_cell_measurement_theta_max 27.48
_cell_measurement_theta_min 3.825
_cell_volume 401.37(14)
_computing_cell_refinement '<i>CrystalClear</i> (Rigaku, 2005)'
_computing_data_collection '<i>CrystalClear</i> (Rigaku, 2005)'
_computing_data_reduction '<i>CrystalClear</i> (Rigaku, 2005)'
_computing_molecular_graphics '<i>SHELXTL</i>/<i>PC</i> (Sheldrick, 2008)'
_computing_publication_material '<i>PRPKAPPA</i> (Ferguson, 1999)'
_computing_structure_refinement '<i>SHELXL97</i> (Sheldrick, 2008)'
_computing_structure_solution '<i>SHELXS97</i> (Sheldrick, 2008)'
_diffrn_ambient_temperature 293(2)
_diffrn_detector_area_resol_mean 13.6612
_diffrn_measured_fraction_theta_full 0.997
_diffrn_measured_fraction_theta_max 0.997
_diffrn_measurement_device_type 'Rigaku Mercury2'
_diffrn_measurement_method CCD_Profile_fitting
_diffrn_radiation_monochromator graphite
_diffrn_radiation_source 'fine-focus sealed tube'
_diffrn_radiation_type MoK\a
_diffrn_radiation_wavelength 0.71073
_diffrn_reflns_av_R_equivalents 0.0456
_diffrn_reflns_av_sigmaI/netI 0.0365
_diffrn_reflns_limit_h_max 9
_diffrn_reflns_limit_h_min -9
_diffrn_reflns_limit_k_max 9
_diffrn_reflns_limit_k_min -9
_diffrn_reflns_limit_l_max 9
_diffrn_reflns_limit_l_min -9
_diffrn_reflns_number 4192
_diffrn_reflns_theta_full 27.48
_diffrn_reflns_theta_max 27.48
_diffrn_reflns_theta_min 3.83
_exptl_absorpt_coefficient_mu 5.041
_exptl_absorpt_correction_T_max 0.365
_exptl_absorpt_correction_T_min 0.178
_exptl_absorpt_correction_type multi-scan
_exptl_absorpt_process_details '(<i>CrystalClear</i>; Rigaku, 2005)'
_exptl_crystal_colour Colourless
_exptl_crystal_density_diffrn 1.506
_exptl_crystal_density_method 'not measured'
_exptl_crystal_description Prism
_exptl_crystal_F_000 184
_exptl_crystal_size_max 0.4000
_exptl_crystal_size_mid 0.3000
_exptl_crystal_size_min 0.2000
_refine_diff_density_max 0.333
_refine_diff_density_min -0.722
_refine_ls_extinction_method none
_refine_ls_goodness_of_fit_ref 0.970
_refine_ls_hydrogen_treatment constr
_refine_ls_matrix_type full
_refine_ls_number_parameters 50
_refine_ls_number_reflns 995
_refine_ls_number_restraints 0
_refine_ls_restrained_S_all 0.970
_refine_ls_R_factor_all 0.0455
_refine_ls_R_factor_gt 0.0367
_refine_ls_shift/su_max 0.000
_refine_ls_shift/su_mean 0.000
_refine_ls_structure_factor_coef Fsqd
_refine_ls_weighting_details 'calc w=1/[\s^2^(Fo^2^)+(0.0636P)^2^+0.1157P] where P=(Fo^2^+2Fc^2^)/3'
_refine_ls_weighting_scheme calc
_refine_ls_wR_factor_gt 0.0931
_refine_ls_wR_factor_ref 0.0984
_reflns_number_gt 866
_reflns_number_total 995
_reflns_threshold_expression I>2sigma(I)
_cod_data_source_file ng2770.cif
_cod_data_source_block I
_cod_original_sg_symbol_H-M 'P 21/m'
_cod_database_code 2226236
_cod_database_fobs_code 2226236

loop_
_symmetry_equiv_pos_as_xyz
'x, y, z'
'-x, y+1/2, -z'
'-x, -y, -z'
'x, -y-1/2, z'

loop_
_atom_site_type_symbol
_atom_site_label
_atom_site_fract_x
_atom_site_fract_y
_atom_site_fract_z
_atom_site_U_iso_or_equiv
_atom_site_adp_type
_atom_site_calc_flag
_atom_site_refinement_flags
_atom_site_occupancy
_atom_site_disorder_assembly
_atom_site_disorder_group
O O1 0.5268(5) 0.7500 0.3399(6) 0.0810(14) Uani d S 1 . .
N N1 0.1476(4) 0.7500 0.2465(5) 0.0352(7) Uani d S 1 . .
H H1B 0.1507 0.7500 0.1250 0.062(16) Uiso d SR 1 . .
C C1 0.4418(5) 0.5939(7) 0.2671(6) 0.0749(13) Uani d . 1 . .
H H1A 0.4478 0.5968 0.1377 0.096(16) Uiso d R 1 . .
H H1C 0.5054 0.4884 0.3106 0.110(18) Uiso d R 1 . .
C C2 0.2434(4) 0.5854(5) 0.3149(5) 0.0488(8) Uani d . 1 . .
H H2A 0.1864 0.4810 0.2604 0.054(10) Uiso d R 1 . .
H H2B 0.2359 0.5765 0.4438 0.059(11) Uiso d R 1 . .
C C5 -0.0464(6) 0.7500 0.2948(7) 0.0484(11) Uani d S 1 . .
H H5A -0.1058 0.6449 0.2455 0.061(11) Uiso d R 1 . .
H H5B -0.0534 0.7500 0.4234 0.059(16) Uiso d SR 1 . .
Br Br1 0.15472(6) 0.7500 -0.18624(5) 0.0464(2) Uani d S 1 . .

loop_
_atom_site_aniso_label
_atom_site_aniso_U_11
_atom_site_aniso_U_22
_atom_site_aniso_U_33
_atom_site_aniso_U_12
_atom_site_aniso_U_13
_atom_site_aniso_U_23
O1 0.0332(17) 0.143(4) 0.066(3) 0.000 -0.0037(18) 0.000
N1 0.0288(16) 0.047(2) 0.0300(17) 0.000 0.0003(13) 0.000
C1 0.047(2) 0.116(4) 0.062(3) 0.034(2) 0.0023(18) -0.007(3)
C2 0.0464(17) 0.0512(19) 0.0482(19) 0.0130(15) -0.0023(13) -0.0017(15)
C5 0.032(2) 0.056(3) 0.057(3) 0.000 0.004(2) 0.000
Br1 0.0608(3) 0.0470(3) 0.0314(3) 0.000 0.0005(2) 0.000

loop_
_atom_type_symbol
_atom_type_description
_atom_type_scat_dispersion_real
_atom_type_scat_dispersion_imag
_atom_type_scat_source
C C 0.0033 0.0016 'International Tables Vol C Tables 4.2.6.8 and 6.1.1.4'
H H 0.0000 0.0000 'International Tables Vol C Tables 4.2.6.8 and 6.1.1.4'
Br Br -0.2901 2.4595 'International Tables Vol C Tables 4.2.6.8 and 6.1.1.4'
N N 0.0061 0.0033 'International Tables Vol C Tables 4.2.6.8 and 6.1.1.4'
O O 0.0106 0.0060 'International Tables Vol C Tables 4.2.6.8 and 6.1.1.4'

loop_
_geom_angle_atom_site_label_1
_geom_angle_atom_site_label_2
_geom_angle_atom_site_label_3
_geom_angle_site_symmetry_1
_geom_angle_site_symmetry_3
_geom_angle
_geom_angle_publ_flag
C1 O1 C1 . 4_575 110.5(4) ?
C5 N1 C2 . 4_575 111.2(2) ?
C5 N1 C2 . . 111.2(2) ?
C2 N1 C2 4_575 . 110.6(3) ?
C5 N1 H1B . . 108.1 ?
C2 N1 H1B 4_575 . 107.8 ?
C2 N1 H1B . . 107.8 ?
O1 C1 C2 . . 110.9(3) ?
O1 C1 H1A . . 108.8 ?
C2 C1 H1A . . 108.9 ?
O1 C1 H1C . . 110.1 ?
C2 C1 H1C . . 110.2 ?
H1A C1 H1C . . 108.0 ?
N1 C2 C1 . . 109.3(3) ?
N1 C2 H2A . . 109.3 ?
C1 C2 H2A . . 109.9 ?
N1 C2 H2B . . 110.3 ?
C1 C2 H2B . . 109.6 ?
H2A C2 H2B . . 108.4 ?
N1 C5 H5A . . 109.4 ?
N1 C5 H5B . . 109.7 ?
H5A C5 H5B . . 109.5 ?

loop_
_geom_bond_atom_site_label_1
_geom_bond_atom_site_label_2
_geom_bond_site_symmetry_2
_geom_bond_distance
_geom_bond_publ_flag
O1 C1 . 1.409(5) ?
O1 C1 4_575 1.409(5) ?
N1 C5 . 1.482(5) ?
N1 C2 4_575 1.485(4) ?
N1 C2 . 1.485(4) ?
N1 H1B . 0.8997 ?
C1 C2 . 1.514(5) ?
C1 H1A . 0.9600 ?
C1 H1C . 0.9578 ?
C2 H2A . 0.9597 ?
C2 H2B . 0.9596 ?
C5 H5A . 0.9562 ?
C5 H5B . 0.9550 ?

loop_
_geom_hbond_atom_site_label_D
_geom_hbond_atom_site_label_H
_geom_hbond_atom_site_label_A
_geom_hbond_site_symmetry_A
_geom_hbond_distance_DH
_geom_hbond_distance_HA
_geom_hbond_distance_DA
_geom_hbond_angle_DHA
N1 H1B Br1 . 0.90 2.30 3.202(4) 179.3

loop_
_geom_torsion_atom_site_label_1
_geom_torsion_atom_site_label_2
_geom_torsion_atom_site_label_3
_geom_torsion_atom_site_label_4
_geom_torsion_site_symmetry_1
_geom_torsion_site_symmetry_2
_geom_torsion_site_symmetry_3
_geom_torsion_site_symmetry_4
_geom_torsion
_geom_torsion_publ_flag
C1 O1 C1 C2 4_575 . . . -61.8(5) ?
C5 N1 C2 C1 . . . . -178.4(3) ?
C2 N1 C2 C1 4_575 . . . -54.4(4) ?
O1 C1 C2 N1 . . . . 57.8(4) ?
